data_4081966
loop_
_publ_author_name
'Laughlin, Feng Li'
'Deligonul, Nihal'
'Rheingold, Arnold L.'
'Golen, James A.'
'Laughlin, Brynna J.'
'Smith, Rhett C.'
'Protasiewicz, John D.'

_publ_section_title
;
 Fluorescent Heteroacenes with Multiply-Bonded Phosphorus
;
_journal_issue 23
_journal_name_full Organometallics
_journal_page_first 7116
_journal_paper_doi 10.1021/om400838g
_journal_volume 32
_journal_year 2013
_chemical_formula_sum 'C24 H14 O2 P2'
_chemical_formula_weight 396.29
_chemical_name_systematic
; 
 ? 
;
_space_group_IT_number 14
_symmetry_cell_setting monoclinic
_symmetry_space_group_name_Hall '-P 2yn'
_symmetry_space_group_name_H-M 'P 1 21/n 1'
_atom_sites_solution_hydrogens geom
_atom_sites_solution_primary direct
_atom_sites_solution_secondary difmap
_audit_creation_method SHELXL-97
_cell_angle_alpha 90.00
_cell_angle_beta 93.829(3)
_cell_angle_gamma 90.00
_cell_formula_units_Z 2
_cell_length_a 3.9088(2)
_cell_length_b 19.9940(10)
_cell_length_c 11.2543(5)
_cell_measurement_reflns_used 1447
_cell_measurement_temperature 100(2)
_cell_measurement_theta_max 67.27
_cell_measurement_theta_min 4.42
_cell_volume 877.59(7)
_computing_cell_refinement 'Bruker APEX2'
_computing_data_collection 'Bruker APEX2'
_computing_data_reduction 'Bruker APEX2'
_computing_molecular_graphics 'Bruker SHELXTL'
_computing_publication_material 'Bruker SHELXTL'
_computing_structure_refinement 'SHELXL-97 (Sheldrick, 2008)'
_computing_structure_solution 'SHELXS-97 (Sheldrick, 2008)'
_diffrn_ambient_temperature 100(2)
_diffrn_measured_fraction_theta_full 0.973
_diffrn_measured_fraction_theta_max 0.973
_diffrn_measurement_device_type 'Bruker SMART 6000'
_diffrn_measurement_method '\f and \w scans'
_diffrn_radiation_monochromator 'multilayer mirror optics'
_diffrn_radiation_source 'rotating Cu anode'
_diffrn_radiation_type CuK\a
_diffrn_radiation_wavelength 1.54178
_diffrn_reflns_av_R_equivalents 0.0419
_diffrn_reflns_av_sigmaI/netI 0.0417
_diffrn_reflns_limit_h_max 4
_diffrn_reflns_limit_h_min -4
_diffrn_reflns_limit_k_max 15
_diffrn_reflns_limit_k_min -23
_diffrn_reflns_limit_l_max 11
_diffrn_reflns_limit_l_min -13
_diffrn_reflns_number 4797
_diffrn_reflns_theta_full 68.26
_diffrn_reflns_theta_max 68.26
_diffrn_reflns_theta_min 4.42
_exptl_absorpt_coefficient_mu 2.401
_exptl_absorpt_correction_T_max 0.9536
_exptl_absorpt_correction_T_min 0.8311
_exptl_absorpt_correction_type multi-scan
_exptl_absorpt_process_details sadabs
_exptl_crystal_colour orange
_exptl_crystal_density_diffrn 1.500
_exptl_crystal_density_method 'not measured'
_exptl_crystal_description ROD
_exptl_crystal_F_000 408
_exptl_crystal_size_max 0.08
_exptl_crystal_size_mid 0.03
_exptl_crystal_size_min 0.02
_refine_diff_density_max 0.700
_refine_diff_density_min -0.338
_refine_diff_density_rms 0.104
_refine_ls_extinction_method none
_refine_ls_goodness_of_fit_ref 1.046
_refine_ls_hydrogen_treatment constr
_refine_ls_matrix_type full
_refine_ls_number_parameters 127
_refine_ls_number_reflns 1564
_refine_ls_number_restraints 0
_refine_ls_restrained_S_all 1.046
_refine_ls_R_factor_all 0.0752
_refine_ls_R_factor_gt 0.0622
_refine_ls_shift/su_max 0.012
_refine_ls_shift/su_mean 0.003
_refine_ls_structure_factor_coef Fsqd
_refine_ls_weighting_details 'calc w=1/[\s^2^(Fo^2^)+(0.1173P)^2^+0.0000P] where P=(Fo^2^+2Fc^2^)/3'
_refine_ls_weighting_scheme calc
_refine_ls_wR_factor_gt 0.1530
_refine_ls_wR_factor_ref 0.1625
_reflns_number_gt 1254
_reflns_number_total 1564
_reflns_threshold_expression >2sigma(I)
_cod_data_source_file om400838g_si_003.cif
_cod_data_source_block jlaug01
_cod_depositor_comments
;
The following automatic conversions were performed:

'_symmetry_cell_setting' value 'Monoclinic' changed to 'monoclinic'
according to /home/saulius/struct/CIF-dictionaries/cif_core.dic
dictionary named 'cif_core.dic' version 2.4.2 from 2011-04-26.

Automatic conversion script
Id: cif_fix_values 1891 2012-01-12 08:04:46Z andrius 
;
_cod_original_sg_symbol_H-M P2(1)/n
_cod_database_code 4081966

loop_
_symmetry_equiv_pos_as_xyz
'x, y, z'
'-x+1/2, y+1/2, -z+1/2'
'-x, -y, -z'
'x-1/2, -y-1/2, z-1/2'

loop_
_atom_site_label
_atom_site_type_symbol
_atom_site_fract_x
_atom_site_fract_y
_atom_site_fract_z
_atom_site_U_iso_or_equiv
_atom_site_adp_type
_atom_site_occupancy
_atom_site_symmetry_multiplicity
_atom_site_calc_flag
_atom_site_refinement_flags
P1 P 0.77106(19) 0.49140(4) 0.14201(7) 0.0260(3) Uani 1 1 d .
O1 O 0.4967(5) 0.40693(10) 0.28766(18) 0.0258(5) Uani 1 1 d .
C1 C 0.5354(7) 0.53124(15) 0.5282(3) 0.0249(7) Uani 1 1 d .
C2 C 0.6905(8) 0.58446(15) 0.4670(3) 0.0264(7) Uani 1 1 d .
H2A H 0.7409 0.6253 0.5076 0.032 Uiso 1 1 calc R
C3 C 0.7681(7) 0.57780(15) 0.3510(3) 0.0259(7) Uani 1 1 d .
H3A H 0.8667 0.6140 0.3106 0.031 Uiso 1 1 calc R
C4 C 0.6996(7) 0.51596(15) 0.2911(3) 0.0246(6) Uani 1 1 d .
C5 C 0.5519(7) 0.46443(14) 0.3521(3) 0.0247(7) Uani 1 1 d .
C6 C 0.5983(8) 0.41433(15) 0.1738(3) 0.0265(7) Uani 1 1 d .
C7 C 0.5342(7) 0.35669(15) 0.0971(3) 0.0264(7) Uani 1 1 d .
C8 C 0.3768(8) 0.29835(15) 0.1378(3) 0.0285(7) Uani 1 1 d .
H8A H 0.3170 0.2956 0.2181 0.034 Uiso 1 1 calc R
C9 C 0.3089(8) 0.24501(16) 0.0614(3) 0.0313(7) Uani 1 1 d .
H9A H 0.2043 0.2058 0.0900 0.038 Uiso 1 1 calc R
C10 C 0.3919(8) 0.24815(15) -0.0563(3) 0.0308(7) Uani 1 1 d .
H10A H 0.3417 0.2115 -0.1083 0.037 Uiso 1 1 calc R
C11 C 0.5493(9) 0.30534(16) -0.0982(3) 0.0314(7) Uani 1 1 d .
H11A H 0.6071 0.3076 -0.1788 0.038 Uiso 1 1 calc R
C12 C 0.6217(8) 0.35902(15) -0.0220(3) 0.0280(7) Uani 1 1 d .
H12A H 0.7314 0.3976 -0.0506 0.034 Uiso 1 1 calc R

loop_
_atom_site_aniso_label
_atom_site_aniso_U_11
_atom_site_aniso_U_22
_atom_site_aniso_U_33
_atom_site_aniso_U_23
_atom_site_aniso_U_13
_atom_site_aniso_U_12
P1 0.0349(5) 0.0205(5) 0.0234(5) 0.0001(3) 0.0077(3) -0.0006(3)
O1 0.0346(12) 0.0191(11) 0.0240(11) -0.0003(8) 0.0052(9) 0.0003(8)
C1 0.0294(15) 0.0195(15) 0.0261(15) 0.0013(12) 0.0035(12) 0.0030(10)
C2 0.0324(15) 0.0159(14) 0.0312(16) -0.0004(12) 0.0042(12) 0.0016(11)
C3 0.0308(15) 0.0181(15) 0.0292(17) 0.0034(12) 0.0045(12) -0.0026(11)
C4 0.0284(14) 0.0243(15) 0.0213(15) 0.0001(11) 0.0029(12) 0.0041(11)
C5 0.0294(15) 0.0165(14) 0.0283(16) -0.0036(12) 0.0017(12) 0.0029(10)
C6 0.0315(15) 0.0257(17) 0.0229(15) 0.0028(12) 0.0059(12) 0.0063(11)
C7 0.0307(15) 0.0203(15) 0.0283(16) 0.0002(12) 0.0030(13) 0.0047(11)
C8 0.0362(16) 0.0247(16) 0.0248(15) 0.0010(12) 0.0051(13) 0.0040(12)
C9 0.0352(16) 0.0226(16) 0.0364(18) 0.0020(13) 0.0041(13) 0.0013(12)
C10 0.0370(18) 0.0223(16) 0.0325(17) -0.0052(13) -0.0016(14) 0.0040(12)
C11 0.0429(18) 0.0280(17) 0.0239(15) -0.0017(13) 0.0066(13) 0.0073(12)
C12 0.0361(16) 0.0203(15) 0.0282(16) 0.0017(12) 0.0065(13) 0.0020(11)

loop_
_atom_type_symbol
_atom_type_description
_atom_type_scat_dispersion_real
_atom_type_scat_dispersion_imag
_atom_type_scat_source
C C 0.0181 0.0091 'International Tables Vol C Tables 4.2.6.8 and 6.1.1.4'
H H 0.0000 0.0000 'International Tables Vol C Tables 4.2.6.8 and 6.1.1.4'
O O 0.0492 0.0322 'International Tables Vol C Tables 4.2.6.8 and 6.1.1.4'
P P 0.2955 0.4335 'International Tables Vol C Tables 4.2.6.8 and 6.1.1.4'

loop_
_geom_angle_atom_site_label_1
_geom_angle_atom_site_label_2
_geom_angle_atom_site_label_3
_geom_angle
_geom_angle_site_symmetry_1
_geom_angle_site_symmetry_3
C6 P1 C4 87.87(14) . .
C5 O1 C6 111.0(2) . .
C5 C1 C1 115.3(3) 3_666 3_666
C5 C1 C2 123.5(3) 3_666 .
C1 C1 C2 121.1(3) 3_666 .
C3 C2 C1 121.2(3) . .
C3 C2 H2A 119.4 . .
C1 C2 H2A 119.4 . .
C2 C3 C4 119.3(3) . .
C2 C3 H3A 120.4 . .
C4 C3 H3A 120.4 . .
C5 C4 C3 118.9(3) . .
C5 C4 P1 110.9(2) . .
C3 C4 P1 130.2(2) . .
O1 C5 C4 114.7(3) . .
O1 C5 C1 121.1(3) . 3_666
C4 C5 C1 124.2(3) . 3_666
O1 C6 C7 114.8(3) . .
O1 C6 P1 115.5(2) . .
C7 C6 P1 129.7(2) . .
C12 C7 C8 118.5(3) . .
C12 C7 C6 119.8(3) . .
C8 C7 C6 121.7(3) . .
C9 C8 C7 120.3(3) . .
C9 C8 H8A 119.8 . .
C7 C8 H8A 119.8 . .
C8 C9 C10 120.8(3) . .
C8 C9 H9A 119.6 . .
C10 C9 H9A 119.6 . .
C9 C10 C11 119.8(3) . .
C9 C10 H10A 120.1 . .
C11 C10 H10A 120.1 . .
C12 C11 C10 120.0(3) . .
C12 C11 H11A 120.0 . .
C10 C11 H11A 120.0 . .
C11 C12 C7 120.7(3) . .
C11 C12 H12A 119.7 . .
C7 C12 H12A 119.7 . .

loop_
_geom_bond_atom_site_label_1
_geom_bond_atom_site_label_2
_geom_bond_distance
_geom_bond_site_symmetry_2
P1 C6 1.729(3) .
P1 C4 1.788(3) .
O1 C5 1.369(3) .
O1 C6 1.374(4) .
C1 C5 1.414(4) 3_666
C1 C1 1.421(6) 3_666
C1 C2 1.425(4) .
C2 C3 1.367(4) .
C2 H2A 0.9500 .
C3 C4 1.425(4) .
C3 H3A 0.9500 .
C4 C5 1.385(4) .
C5 C1 1.414(4) 3_666
C6 C7 1.452(4) .
C7 C12 1.406(4) .
C7 C8 1.410(4) .
C8 C9 1.384(4) .
C8 H8A 0.9500 .
C9 C10 1.386(5) .
C9 H9A 0.9500 .
C10 C11 1.396(5) .
C10 H10A 0.9500 .
C11 C12 1.392(5) .
C11 H11A 0.9500 .
C12 H12A 0.9500 .

loop_
_geom_torsion_atom_site_label_1
_geom_torsion_atom_site_label_2
_geom_torsion_atom_site_label_3
_geom_torsion_atom_site_label_4
_geom_torsion
_geom_torsion_site_symmetry_1
_geom_torsion_site_symmetry_4
C5 C1 C2 C3 -179.6(3) 3_666 .
C1 C1 C2 C3 1.7(5) 3_666 .
C1 C2 C3 C4 -1.4(4) . .
C2 C3 C4 C5 0.8(4) . .
C2 C3 C4 P1 -179.8(2) . .
C6 P1 C4 C5 -0.1(2) . .
C6 P1 C4 C3 -179.6(3) . .
C6 O1 C5 C4 -1.0(3) . .
C6 O1 C5 C1 179.6(3) . 3_666
C3 C4 C5 O1 -179.8(2) . .
P1 C4 C5 O1 0.7(3) . .
C3 C4 C5 C1 -0.4(4) . 3_666
P1 C4 C5 C1 -179.9(2) . 3_666
C5 O1 C6 C7 -177.2(2) . .
C5 O1 C6 P1 0.9(3) . .
C4 P1 C6 O1 -0.5(2) . .
C4 P1 C6 C7 177.4(3) . .
O1 C6 C7 C12 178.8(2) . .
P1 C6 C7 C12 1.0(4) . .
O1 C6 C7 C8 0.5(4) . .
P1 C6 C7 C8 -177.3(2) . .
C12 C7 C8 C9 -0.4(4) . .
C6 C7 C8 C9 177.9(3) . .
C7 C8 C9 C10 -0.5(5) . .
C8 C9 C10 C11 0.8(5) . .
C9 C10 C11 C12 -0.2(5) . .
C10 C11 C12 C7 -0.7(5) . .
C8 C7 C12 C11 1.0(4) . .
C6 C7 C12 C11 -177.3(3) . .
